data_4072117
loop_
_publ_author_name
'Izod, Keith'
'McFarlane, William'
'Wills, Corinne'
'Clegg, William'
'Harrington, Ross W.'

_publ_section_title
;
 Agostic-Type B&#x2212;H&#x00B7;&#x00B7;&#x00B7;Pb Interactions Stabilize
 a Dialkylplumbylene. Structure of and Bonding in
 [{nPr2P(BH3)}(Me3Si)C(CH2)]2Pb
;
_journal_issue 17
_journal_name_full Organometallics
_journal_page_first 4386
_journal_paper_doi 10.1021/om800598b
_journal_volume 27
_journal_year 2008
_chemical_formula_moiety 'C22 H56 B2 P2 Pb Si2'
_chemical_formula_sum 'C22 H56 B2 P2 Pb Si2'
_chemical_formula_weight 667.60
_chemical_name_systematic
;
 ?
;
_space_group_IT_number 14
_symmetry_cell_setting monoclinic
_symmetry_space_group_name_Hall '-P 2yn'
_symmetry_space_group_name_H-M 'P 1 21/n 1'
_atom_sites_solution_hydrogens difmap
_atom_sites_solution_primary direct
_atom_sites_solution_secondary difmap
_audit_creation_method SHELXL-97
_cell_angle_alpha 90.00
_cell_angle_beta 106.796(1)
_cell_angle_gamma 90.00
_cell_formula_units_Z 4
_cell_length_a 11.4175(8)
_cell_length_b 17.6207(13)
_cell_length_c 16.6197(12)
_cell_measurement_reflns_used 8991
_cell_measurement_temperature 120(2)
_cell_measurement_theta_max 28.70
_cell_measurement_theta_min 2.50
_cell_volume 3201.0(4)
_computing_cell_refinement 'Bruker SAINT'
_computing_data_collection 'Bruker APEX2'
_computing_data_reduction 'Bruker SAINT'
_computing_molecular_graphics 'Bruker SHELXTL'
_computing_publication_material 'Bruker SHELXTL and local programs'
_computing_structure_refinement 'Bruker SHELXTL'
_computing_structure_solution 'Bruker SHELXTL'
_diffrn_ambient_temperature 120(2)
_diffrn_measured_fraction_theta_full 0.970
_diffrn_measured_fraction_theta_max 0.970
_diffrn_measurement_device_type 'Bruker APEX2 CCD diffractometer'
_diffrn_measurement_method 'thin-slice \w scans'
_diffrn_radiation_monochromator 'silicon 111'
_diffrn_radiation_source 'Daresbury SRS station 9.8'
_diffrn_radiation_type synchrotron
_diffrn_radiation_wavelength 0.6895
_diffrn_reflns_av_R_equivalents 0.0601
_diffrn_reflns_av_sigmaI/netI 0.0590
_diffrn_reflns_limit_h_max 15
_diffrn_reflns_limit_h_min -15
_diffrn_reflns_limit_k_max 25
_diffrn_reflns_limit_k_min -25
_diffrn_reflns_limit_l_max 23
_diffrn_reflns_limit_l_min -23
_diffrn_reflns_number 33323
_diffrn_reflns_theta_full 29.50
_diffrn_reflns_theta_max 29.50
_diffrn_reflns_theta_min 2.47
_diffrn_standards_decay_% 5
_diffrn_standards_number 0
_exptl_absorpt_coefficient_mu 5.453
_exptl_absorpt_correction_T_max 0.811
_exptl_absorpt_correction_T_min 0.612
_exptl_absorpt_correction_type multi-scan
_exptl_absorpt_process_details SADABS
_exptl_crystal_colour yellow
_exptl_crystal_density_diffrn 1.385
_exptl_crystal_density_method 'not measured'
_exptl_crystal_description block
_exptl_crystal_F_000 1352
_exptl_crystal_size_max 0.10
_exptl_crystal_size_mid 0.04
_exptl_crystal_size_min 0.04
_refine_diff_density_max 1.559
_refine_diff_density_min -1.430
_refine_diff_density_rms 0.166
_refine_ls_extinction_coef 0.00040(11)
_refine_ls_extinction_expression Fc^*^=kFc[1+0.001xFc^2^\l^3^/sin(2\q)]^-1/4^
_refine_ls_extinction_method SHELXL
_refine_ls_goodness_of_fit_ref 1.050
_refine_ls_hydrogen_treatment mixed
_refine_ls_matrix_type full
_refine_ls_number_parameters 297
_refine_ls_number_reflns 9462
_refine_ls_number_restraints 0
_refine_ls_restrained_S_all 1.050
_refine_ls_R_factor_all 0.0508
_refine_ls_R_factor_gt 0.0437
_refine_ls_shift/su_max 0.001
_refine_ls_shift/su_mean 0.000
_refine_ls_structure_factor_coef Fsqd
_refine_ls_weighting_details 'calc w=1/[\s^2^(Fo^2^)+(0.0001P)^2^+15.4942P] where P=(Fo^2^+2Fc^2^)/3'
_refine_ls_weighting_scheme calc
_refine_ls_wR_factor_gt 0.0899
_refine_ls_wR_factor_ref 0.0929
_reflns_number_gt 8084
_reflns_number_total 9462
_reflns_threshold_expression I>2\s(I)
_cod_data_source_file om800598b_si_002.cif
_cod_data_source_block ki297_rac-10
_cod_original_sg_symbol_H-M 'P 21/n'
_cod_database_code 4072117

loop_
_symmetry_equiv_pos_as_xyz
'x, y, z'
'-x+1/2, y+1/2, -z+1/2'
'-x, -y, -z'
'x-1/2, -y-1/2, z-1/2'

loop_
_atom_site_label
_atom_site_type_symbol
_atom_site_fract_x
_atom_site_fract_y
_atom_site_fract_z
_atom_site_U_iso_or_equiv
_atom_site_adp_type
_atom_site_occupancy
_atom_site_symmetry_multiplicity
_atom_site_calc_flag
_atom_site_refinement_flags
Pb Pb 0.524889(15) 0.601492(9) 0.330911(10) 0.01968(6) Uani 1 1 d .
P1 P 0.56489(10) 0.45002(6) 0.23621(7) 0.0190(2) Uani 1 1 d .
P2 P 0.44271(10) 0.76663(7) 0.26859(7) 0.0190(2) Uani 1 1 d .
Si1 Si 0.76260(11) 0.57215(7) 0.22708(8) 0.0202(2) Uani 1 1 d .
Si2 Si 0.22968(12) 0.65172(8) 0.18174(9) 0.0247(3) Uani 1 1 d .
B1 B 0.4074(5) 0.4399(3) 0.2575(4) 0.0272(12) Uani 1 1 d .
H1A H 0.405(6) 0.399(4) 0.293(4) 0.05(2) Uiso 1 1 d .
H1B H 0.398(5) 0.487(4) 0.290(4) 0.038(17) Uiso 1 1 d .
H1C H 0.339(6) 0.431(4) 0.199(4) 0.05(2) Uiso 1 1 d .
B2 B 0.6194(5) 0.7721(3) 0.3162(4) 0.0245(11) Uani 1 1 d .
H2A H 0.654(5) 0.713(3) 0.341(3) 0.031(15) Uiso 1 1 d .
H2B H 0.655(5) 0.794(3) 0.266(4) 0.035(16) Uiso 1 1 d .
H2C H 0.642(5) 0.810(3) 0.373(3) 0.022(13) Uiso 1 1 d .
C1 C 0.5992(4) 0.5489(2) 0.2225(3) 0.0181(8) Uani 1 1 d .
C2 C 0.5030(4) 0.5793(3) 0.1422(3) 0.0208(9) Uani 1 1 d .
H2D H 0.5375 0.5750 0.0941 0.025 Uiso 1 1 calc R
H2E H 0.4296 0.5465 0.1301 0.025 Uiso 1 1 calc R
C3 C 0.4636(4) 0.6618(2) 0.1484(3) 0.0198(9) Uani 1 1 d .
H3A H 0.4077 0.6772 0.0933 0.024 Uiso 1 1 calc R
H3B H 0.5368 0.6947 0.1600 0.024 Uiso 1 1 calc R
C4 C 0.3987(4) 0.6756(3) 0.2173(3) 0.0190(8) Uani 1 1 d .
C5 C 0.5656(4) 0.3943(3) 0.1436(3) 0.0231(9) Uani 1 1 d .
H5A H 0.5111 0.4193 0.0931 0.028 Uiso 1 1 calc R
H5B H 0.6494 0.3946 0.1377 0.028 Uiso 1 1 calc R
C6 C 0.5243(5) 0.3119(3) 0.1459(3) 0.0250(10) Uani 1 1 d .
H6A H 0.5824 0.2852 0.1933 0.030 Uiso 1 1 calc R
H6B H 0.4427 0.3109 0.1554 0.030 Uiso 1 1 calc R
C7 C 0.5182(5) 0.2708(3) 0.0645(3) 0.0336(12) Uani 1 1 d .
H7A H 0.4900 0.2186 0.0676 0.050 Uiso 1 1 calc R
H7B H 0.5996 0.2700 0.0560 0.050 Uiso 1 1 calc R
H7C H 0.4609 0.2972 0.0174 0.050 Uiso 1 1 calc R
C8 C 0.6857(4) 0.4068(3) 0.3210(3) 0.0242(9) Uani 1 1 d .
H8A H 0.6792 0.3510 0.3143 0.029 Uiso 1 1 calc R
H8B H 0.7656 0.4221 0.3140 0.029 Uiso 1 1 calc R
C9 C 0.6859(5) 0.4262(3) 0.4099(3) 0.0308(11) Uani 1 1 d .
H9A H 0.6040 0.4155 0.4165 0.037 Uiso 1 1 calc R
H9B H 0.7025 0.4810 0.4200 0.037 Uiso 1 1 calc R
C10 C 0.7821(6) 0.3806(4) 0.4751(4) 0.0434(15) Uani 1 1 d .
H10A H 0.7819 0.3960 0.5317 0.065 Uiso 1 1 calc R
H10B H 0.8631 0.3902 0.4679 0.065 Uiso 1 1 calc R
H10C H 0.7631 0.3264 0.4675 0.065 Uiso 1 1 calc R
C11 C 0.8612(4) 0.5805(3) 0.3375(3) 0.0276(10) Uani 1 1 d .
H11A H 0.8270 0.6188 0.3671 0.041 Uiso 1 1 calc R
H11B H 0.9439 0.5957 0.3378 0.041 Uiso 1 1 calc R
H11C H 0.8648 0.5315 0.3659 0.041 Uiso 1 1 calc R
C12 C 0.7725(4) 0.6650(3) 0.1748(3) 0.0250(10) Uani 1 1 d .
H12A H 0.7437 0.7058 0.2044 0.037 Uiso 1 1 calc R
H12B H 0.7214 0.6631 0.1163 0.037 Uiso 1 1 calc R
H12C H 0.8576 0.6747 0.1763 0.037 Uiso 1 1 calc R
C13 C 0.8323(5) 0.5015(3) 0.1700(4) 0.0296(11) Uani 1 1 d .
H13A H 0.9146 0.5183 0.1713 0.044 Uiso 1 1 calc R
H13B H 0.7814 0.4974 0.1116 0.044 Uiso 1 1 calc R
H13C H 0.8372 0.4519 0.1974 0.044 Uiso 1 1 calc R
C14 C 0.3651(4) 0.7778(3) 0.3499(3) 0.0237(9) Uani 1 1 d .
H14A H 0.2758 0.7796 0.3225 0.028 Uiso 1 1 calc R
H14B H 0.3822 0.7326 0.3867 0.028 Uiso 1 1 calc R
C15 C 0.4020(5) 0.8484(3) 0.4043(3) 0.0289(11) Uani 1 1 d .
H15A H 0.4910 0.8466 0.4329 0.035 Uiso 1 1 calc R
H15B H 0.3855 0.8940 0.3679 0.035 Uiso 1 1 calc R
C16 C 0.3336(5) 0.8555(3) 0.4700(3) 0.0335(12) Uani 1 1 d .
H16A H 0.3627 0.9004 0.5049 0.050 Uiso 1 1 calc R
H16B H 0.3483 0.8101 0.5056 0.050 Uiso 1 1 calc R
H16C H 0.2458 0.8605 0.4420 0.050 Uiso 1 1 calc R
C17 C 0.3882(4) 0.8499(3) 0.2033(3) 0.0231(9) Uani 1 1 d .
H17A H 0.2983 0.8529 0.1921 0.028 Uiso 1 1 calc R
H17B H 0.4236 0.8956 0.2361 0.028 Uiso 1 1 calc R
C18 C 0.4168(6) 0.8534(3) 0.1189(3) 0.0334(12) Uani 1 1 d .
H18A H 0.5062 0.8485 0.1285 0.040 Uiso 1 1 calc R
H18B H 0.3763 0.8106 0.0831 0.040 Uiso 1 1 calc R
C19 C 0.3728(6) 0.9279(3) 0.0742(4) 0.0421(14) Uani 1 1 d .
H19A H 0.3966 0.9304 0.0222 0.063 Uiso 1 1 calc R
H19B H 0.4098 0.9704 0.1108 0.063 Uiso 1 1 calc R
H19C H 0.2835 0.9309 0.0609 0.063 Uiso 1 1 calc R
C20 C 0.1326(5) 0.7342(3) 0.1312(4) 0.0444(16) Uani 1 1 d .
H20A H 0.0480 0.7173 0.1069 0.067 Uiso 1 1 calc R
H20B H 0.1638 0.7552 0.0867 0.067 Uiso 1 1 calc R
H20C H 0.1353 0.7734 0.1735 0.067 Uiso 1 1 calc R
C21 C 0.1930(5) 0.5771(3) 0.0983(4) 0.0355(12) Uani 1 1 d .
H21A H 0.1044 0.5688 0.0792 0.053 Uiso 1 1 calc R
H21B H 0.2341 0.5296 0.1211 0.053 Uiso 1 1 calc R
H21C H 0.2213 0.5936 0.0508 0.053 Uiso 1 1 calc R
C22 C 0.1734(5) 0.6174(4) 0.2710(4) 0.0446(15) Uani 1 1 d .
H22A H 0.0907 0.5966 0.2487 0.067 Uiso 1 1 calc R
H22B H 0.1716 0.6599 0.3087 0.067 Uiso 1 1 calc R
H22C H 0.2284 0.5779 0.3022 0.067 Uiso 1 1 calc R

loop_
_atom_site_aniso_label
_atom_site_aniso_U_11
_atom_site_aniso_U_22
_atom_site_aniso_U_33
_atom_site_aniso_U_23
_atom_site_aniso_U_13
_atom_site_aniso_U_12
Pb 0.02119(9) 0.01913(9) 0.01963(9) 0.00114(6) 0.00736(6) 0.00118(6)
P1 0.0174(5) 0.0170(5) 0.0217(6) 0.0002(4) 0.0041(4) -0.0005(4)
P2 0.0177(5) 0.0182(5) 0.0222(6) -0.0001(4) 0.0072(4) 0.0003(4)
Si1 0.0169(6) 0.0201(6) 0.0248(6) -0.0016(5) 0.0079(5) -0.0018(5)
Si2 0.0152(6) 0.0272(7) 0.0308(7) -0.0034(5) 0.0052(5) -0.0006(5)
B1 0.021(3) 0.023(3) 0.040(3) 0.001(2) 0.013(2) -0.006(2)
B2 0.017(2) 0.023(3) 0.036(3) -0.002(2) 0.011(2) -0.005(2)
C1 0.0168(19) 0.017(2) 0.021(2) 0.0013(16) 0.0068(16) -0.0004(16)
C2 0.022(2) 0.019(2) 0.021(2) 0.0007(17) 0.0062(17) 0.0009(17)
C3 0.022(2) 0.016(2) 0.022(2) 0.0000(16) 0.0073(17) 0.0004(16)
C4 0.0145(19) 0.020(2) 0.023(2) -0.0004(17) 0.0065(16) 0.0010(16)
C5 0.023(2) 0.019(2) 0.028(2) 0.0016(18) 0.0077(18) 0.0021(18)
C6 0.028(2) 0.018(2) 0.027(2) -0.0002(18) 0.0037(19) -0.0009(18)
C7 0.042(3) 0.025(3) 0.029(3) -0.008(2) 0.003(2) -0.006(2)
C8 0.027(2) 0.018(2) 0.026(2) 0.0019(18) 0.0056(19) 0.0009(18)
C9 0.033(3) 0.034(3) 0.025(3) 0.005(2) 0.007(2) 0.006(2)
C10 0.055(4) 0.043(3) 0.027(3) 0.007(2) 0.002(3) 0.009(3)
C11 0.018(2) 0.034(3) 0.029(3) -0.002(2) 0.0046(18) -0.0067(19)
C12 0.024(2) 0.020(2) 0.035(3) -0.0017(19) 0.013(2) -0.0053(18)
C13 0.026(2) 0.026(2) 0.041(3) -0.002(2) 0.016(2) 0.000(2)
C14 0.021(2) 0.029(2) 0.023(2) -0.0004(19) 0.0094(18) 0.0020(18)
C15 0.024(2) 0.034(3) 0.029(3) -0.010(2) 0.009(2) -0.001(2)
C16 0.026(3) 0.047(3) 0.027(3) -0.007(2) 0.007(2) 0.004(2)
C17 0.025(2) 0.018(2) 0.026(2) 0.0014(17) 0.0073(19) 0.0036(17)
C18 0.046(3) 0.029(3) 0.028(3) 0.005(2) 0.015(2) 0.009(2)
C19 0.061(4) 0.033(3) 0.032(3) 0.009(2) 0.012(3) 0.008(3)
C20 0.028(3) 0.027(3) 0.066(4) -0.003(3) -0.004(3) 0.007(2)
C21 0.029(3) 0.031(3) 0.042(3) -0.006(2) 0.002(2) -0.002(2)
C22 0.031(3) 0.056(4) 0.053(4) -0.006(3) 0.021(3) -0.015(3)

loop_
_atom_type_symbol
_atom_type_description
_atom_type_scat_dispersion_real
_atom_type_scat_dispersion_imag
_atom_type_scat_source
C C 0.0033 0.0016 'International Tables Vol C Tables 4.2.6.8 and 6.1.1.4'
H H 0.0000 0.0000 'International Tables Vol C Tables 4.2.6.8 and 6.1.1.4'
Si Si 0.0817 0.0704 'International Tables Vol C Tables 4.2.6.8 and 6.1.1.4'
P P 0.1023 0.0942 'International Tables Vol C Tables 4.2.6.8 and 6.1.1.4'
Pb Pb -3.3944 10.1111 'International Tables Vol C Tables 4.2.6.8 and 6.1.1.4'
B B 0.0013 0.0007 'International Tables Vol C Tables 4.2.6.8 and 6.1.1.4'

loop_
_geom_angle_atom_site_label_1
_geom_angle_atom_site_label_2
_geom_angle_atom_site_label_3
_geom_angle
C1 Pb C4 83.16(15)
Pb P1 B1 73.46(19)
Pb P1 C1 47.72(14)
Pb P1 C5 154.00(16)
Pb P1 C8 98.69(16)
B1 P1 C1 110.9(2)
B1 P1 C5 109.5(2)
B1 P1 C8 110.7(3)
C1 P1 C5 110.9(2)
C1 P1 C8 110.7(2)
C5 P1 C8 103.9(2)
Pb P2 B2 74.68(17)
Pb P2 C4 49.64(14)
Pb P2 C14 91.07(16)
Pb P2 C17 163.69(16)
B2 P2 C4 110.4(2)
B2 P2 C14 111.2(2)
B2 P2 C17 109.7(2)
C4 P2 C14 108.3(2)
C4 P2 C17 115.5(2)
C14 P2 C17 101.4(2)
C1 Si1 C11 111.5(2)
C1 Si1 C12 111.2(2)
C1 Si1 C13 113.2(2)
C11 Si1 C12 106.7(2)
C11 Si1 C13 109.1(2)
C12 Si1 C13 104.7(2)
C4 Si2 C20 112.6(2)
C4 Si2 C21 112.2(2)
C4 Si2 C22 112.0(2)
C20 Si2 C21 103.7(3)
C20 Si2 C22 108.1(3)
C21 Si2 C22 107.8(3)
P1 B1 H1A 113(4)
P1 B1 H1B 105(3)
P1 B1 H1C 109(4)
H1A B1 H1B 106(5)
H1A B1 H1C 108(5)
H1B B1 H1C 117(5)
P2 B2 H2A 108(3)
P2 B2 H2B 106(3)
P2 B2 H2C 109(3)
H2A B2 H2B 116(4)
H2A B2 H2C 106(4)
H2B B2 H2C 112(4)
Pb C1 P1 98.08(18)
Pb C1 Si1 116.6(2)
Pb C1 C2 101.4(3)
P1 C1 Si1 116.7(2)
P1 C1 C2 108.2(3)
Si1 C1 C2 113.8(3)
C1 C2 H2D 108.6
C1 C2 H2E 108.6
C1 C2 C3 114.6(4)
H2D C2 H2E 107.6
H2D C2 C3 108.6
H2E C2 C3 108.6
C2 C3 H3A 108.7
C2 C3 H3B 108.7
C2 C3 C4 114.2(4)
H3A C3 H3B 107.6
H3A C3 C4 108.7
H3B C3 C4 108.7
Pb C4 P2 95.14(19)
Pb C4 Si2 116.8(2)
Pb C4 C3 100.9(3)
P2 C4 Si2 117.4(2)
P2 C4 C3 110.9(3)
Si2 C4 C3 113.3(3)
P1 C5 H5A 108.7
P1 C5 H5B 108.7
P1 C5 C6 114.3(3)
H5A C5 H5B 107.6
H5A C5 C6 108.7
H5B C5 C6 108.7
C5 C6 H6A 109.3
C5 C6 H6B 109.3
C5 C6 C7 111.5(4)
H6A C6 H6B 108.0
H6A C6 C7 109.3
H6B C6 C7 109.3
C6 C7 H7A 109.5
C6 C7 H7B 109.5
C6 C7 H7C 109.5
H7A C7 H7B 109.5
H7A C7 H7C 109.5
H7B C7 H7C 109.5
P1 C8 H8A 108.2
P1 C8 H8B 108.2
P1 C8 C9 116.5(3)
H8A C8 H8B 107.3
H8A C8 C9 108.2
H8B C8 C9 108.2
C8 C9 H9A 109.3
C8 C9 H9B 109.3
C8 C9 C10 111.8(4)
H9A C9 H9B 107.9
H9A C9 C10 109.3
H9B C9 C10 109.3
C9 C10 H10A 109.5
C9 C10 H10B 109.5
C9 C10 H10C 109.5
H10A C10 H10B 109.5
H10A C10 H10C 109.5
H10B C10 H10C 109.5
Si1 C11 H11A 109.5
Si1 C11 H11B 109.5
Si1 C11 H11C 109.5
H11A C11 H11B 109.5
H11A C11 H11C 109.5
H11B C11 H11C 109.5
Si1 C12 H12A 109.5
Si1 C12 H12B 109.5
Si1 C12 H12C 109.5
H12A C12 H12B 109.5
H12A C12 H12C 109.5
H12B C12 H12C 109.5
Si1 C13 H13A 109.5
Si1 C13 H13B 109.5
Si1 C13 H13C 109.5
H13A C13 H13B 109.5
H13A C13 H13C 109.5
H13B C13 H13C 109.5
P2 C14 H14A 108.6
P2 C14 H14B 108.6
P2 C14 C15 114.7(3)
H14A C14 H14B 107.6
H14A C14 C15 108.6
H14B C14 C15 108.6
C14 C15 H15A 109.1
C14 C15 H15B 109.1
C14 C15 C16 112.5(4)
H15A C15 H15B 107.8
H15A C15 C16 109.1
H15B C15 C16 109.1
C15 C16 H16A 109.5
C15 C16 H16B 109.5
C15 C16 H16C 109.5
H16A C16 H16B 109.5
H16A C16 H16C 109.5
H16B C16 H16C 109.5
P2 C17 H17A 108.1
P2 C17 H17B 108.1
P2 C17 C18 116.8(3)
H17A C17 H17B 107.3
H17A C17 C18 108.1
H17B C17 C18 108.1
C17 C18 H18A 109.5
C17 C18 H18B 109.5
C17 C18 C19 110.8(4)
H18A C18 H18B 108.1
H18A C18 C19 109.5
H18B C18 C19 109.5
C18 C19 H19A 109.5
C18 C19 H19B 109.5
C18 C19 H19C 109.5
H19A C19 H19B 109.5
H19A C19 H19C 109.5
H19B C19 H19C 109.5
Si2 C20 H20A 109.5
Si2 C20 H20B 109.5
Si2 C20 H20C 109.5
H20A C20 H20B 109.5
H20A C20 H20C 109.5
H20B C20 H20C 109.5
Si2 C21 H21A 109.5
Si2 C21 H21B 109.5
Si2 C21 H21C 109.5
H21A C21 H21B 109.5
H21A C21 H21C 109.5
H21B C21 H21C 109.5
Si2 C22 H22A 109.5
Si2 C22 H22B 109.5
Si2 C22 H22C 109.5
H22A C22 H22B 109.5
H22A C22 H22C 109.5
H22B C22 H22C 109.5

loop_
_geom_bond_atom_site_label_1
_geom_bond_atom_site_label_2
_geom_bond_distance
Pb C1 2.390(4)
Pb C4 2.402(4)
P1 B1 1.939(6)
P1 C1 1.815(4)
P1 C5 1.828(5)
P1 C8 1.829(5)
P2 B2 1.945(5)
P2 C4 1.818(5)
P2 C14 1.828(5)
P2 C17 1.825(5)
Si1 C1 1.889(4)
Si1 C11 1.861(5)
Si1 C12 1.871(5)
Si1 C13 1.875(5)
Si2 C4 1.895(4)
Si2 C20 1.874(6)
Si2 C21 1.869(6)
Si2 C22 1.879(6)
B1 H1A 0.94(7)
B1 H1B 1.01(6)
B1 H1C 1.08(7)
B2 H2A 1.15(6)
B2 H2B 1.09(6)
B2 H2C 1.13(5)
C1 C2 1.558(6)
C2 H2D 0.990
C2 H2E 0.990
C2 C3 1.534(6)
C3 H3A 0.990
C3 H3B 0.990
C3 C4 1.554(6)
C5 H5A 0.990
C5 H5B 0.990
C5 C6 1.531(6)
C6 H6A 0.990
C6 H6B 0.990
C6 C7 1.517(7)
C7 H7A 0.980
C7 H7B 0.980
C7 H7C 0.980
C8 H8A 0.990
C8 H8B 0.990
C8 C9 1.516(7)
C9 H9A 0.990
C9 H9B 0.990
C9 C10 1.529(7)
C10 H10A 0.980
C10 H10B 0.980
C10 H10C 0.980
C11 H11A 0.980
C11 H11B 0.980
C11 H11C 0.980
C12 H12A 0.980
C12 H12B 0.980
C12 H12C 0.980
C13 H13A 0.980
C13 H13B 0.980
C13 H13C 0.980
C14 H14A 0.990
C14 H14B 0.990
C14 C15 1.524(7)
C15 H15A 0.990
C15 H15B 0.990
C15 C16 1.519(7)
C16 H16A 0.980
C16 H16B 0.980
C16 H16C 0.980
C17 H17A 0.990
C17 H17B 0.990
C17 C18 1.529(7)
C18 H18A 0.990
C18 H18B 0.990
C18 C19 1.520(7)
C19 H19A 0.980
C19 H19B 0.980
C19 H19C 0.980
C20 H20A 0.980
C20 H20B 0.980
C20 H20C 0.980
C21 H21A 0.980
C21 H21B 0.980
C21 H21C 0.980
C22 H22A 0.980
C22 H22B 0.980
C22 H22C 0.980

loop_
_geom_torsion_atom_site_label_1
_geom_torsion_atom_site_label_2
_geom_torsion_atom_site_label_3
_geom_torsion_atom_site_label_4
_geom_torsion
B1 P1 C1 Pb 40.6(3)
B1 P1 C1 Si1 165.8(3)
B1 P1 C1 C2 -64.3(4)
C5 P1 C1 Pb 162.47(18)
C5 P1 C1 Si1 -72.3(3)
C5 P1 C1 C2 57.6(3)
C8 P1 C1 Pb -82.8(2)
C8 P1 C1 Si1 42.5(3)
C8 P1 C1 C2 172.4(3)
C11 Si1 C1 Pb 33.7(3)
C11 Si1 C1 P1 -81.6(3)
C11 Si1 C1 C2 151.2(3)
C12 Si1 C1 Pb -85.3(3)
C12 Si1 C1 P1 159.4(2)
C12 Si1 C1 C2 32.2(4)
C13 Si1 C1 Pb 157.1(2)
C13 Si1 C1 P1 41.8(3)
C13 Si1 C1 C2 -85.4(4)
C4 Pb C1 P1 -122.97(19)
C4 Pb C1 Si1 111.7(2)
C4 Pb C1 C2 -12.4(3)
Pb C1 C2 C3 40.8(4)
P1 C1 C2 C3 143.3(3)
Si1 C1 C2 C3 -85.2(4)
C1 C2 C3 C4 -62.7(5)
C2 C3 C4 Pb 42.5(4)
C2 C3 C4 P2 142.4(3)
C2 C3 C4 Si2 -83.1(4)
B2 P2 C4 Pb 46.7(3)
B2 P2 C4 Si2 170.5(3)
B2 P2 C4 C3 -57.0(4)
C14 P2 C4 Pb -75.2(2)
C14 P2 C4 Si2 48.6(3)
C14 P2 C4 C3 -179.0(3)
C17 P2 C4 Pb 171.92(18)
C17 P2 C4 Si2 -64.3(3)
C17 P2 C4 C3 68.2(4)
C20 Si2 C4 Pb 154.4(3)
C20 Si2 C4 P2 42.4(4)
C20 Si2 C4 C3 -89.0(4)
C21 Si2 C4 Pb -89.0(3)
C21 Si2 C4 P2 159.0(3)
C21 Si2 C4 C3 27.6(4)
C22 Si2 C4 Pb 32.3(3)
C22 Si2 C4 P2 -79.7(3)
C22 Si2 C4 C3 148.9(4)
C1 Pb C4 P2 -127.04(19)
C1 Pb C4 Si2 108.7(2)
C1 Pb C4 C3 -14.5(3)
B1 P1 C5 C6 -51.2(4)
C1 P1 C5 C6 -173.9(3)
C8 P1 C5 C6 67.1(4)
P1 C5 C6 C7 175.8(4)
B1 P1 C8 C9 -46.6(5)
C1 P1 C8 C9 76.8(4)
C5 P1 C8 C9 -164.1(4)
P1 C8 C9 C10 174.0(4)
B2 P2 C14 C15 53.1(4)
C4 P2 C14 C15 174.5(3)
C17 P2 C14 C15 -63.5(4)
P2 C14 C15 C16 179.3(4)
B2 P2 C17 C18 72.5(4)
C4 P2 C17 C18 -53.0(5)
C14 P2 C17 C18 -169.9(4)
P2 C17 C18 C19 -176.5(4)
